data_7215290
loop_
_publ_author_name
'Singh, Udai P.'
'Narang, Shikha'
'Pachfule, Pradip'
'Banerjee, Rahul'

_publ_section_title
;
 Variation of CO2 adsorption in isostructural Cd(ii)/Co(ii) based MOFs by
 anion modulation
;
_journal_issue 23
_journal_name_full CrystEngComm
_journal_page_first 5012
_journal_paper_doi 10.1039/c4ce00058g
_journal_volume 16
_journal_year 2014
_chemical_formula_moiety 'C46 H38 Cl2 Co N6 O4'
_chemical_formula_sum 'C46 H38 Cl2 Co N6 O4'
_chemical_formula_weight 868.65
_chemical_name_systematic
; 
 ? 
;
_space_group_IT_number 15
_symmetry_cell_setting monoclinic
_symmetry_space_group_name_Hall '-C 2yc'
_symmetry_space_group_name_H-M 'C 1 2/c 1'
_atom_sites_solution_hydrogens geom
_atom_sites_solution_primary direct
_atom_sites_solution_secondary difmap
_audit_creation_method SHELXL-97
_cell_angle_alpha 90.00
_cell_angle_beta 114.564(4)
_cell_angle_gamma 90.00
_cell_formula_units_Z 4
_cell_length_a 24.4845(18)
_cell_length_b 11.8901(8)
_cell_length_c 18.1106(13)
_cell_measurement_reflns_used 154
_cell_measurement_temperature 100
_cell_measurement_theta_max 26.42
_cell_measurement_theta_min 1.83
_cell_volume 4795.2(6)
_computing_cell_refinement 'Bruker kappa Apex'
_computing_data_collection 'Bruker kappa Apex'
_computing_data_reduction 'Bruker SAINT'
_computing_molecular_graphics 'Bruker XSHELL'
_computing_publication_material 'Bruker XSHELL'
_computing_structure_refinement 'SHELXL-97 (Sheldrick, 2008)'
_computing_structure_solution 'SHELXS-97 (Sheldrick, 2008)'
_diffrn_ambient_temperature 100
_diffrn_measured_fraction_theta_full 0.991
_diffrn_measured_fraction_theta_max 0.991
_diffrn_measurement_device_type 'CCD area detector'
_diffrn_measurement_method 'phi and omega scans'
_diffrn_radiation_monochromator graphite
_diffrn_radiation_source 'fine-focus sealed tube'
_diffrn_radiation_type MoK\a
_diffrn_radiation_wavelength 0.71073
_diffrn_reflns_av_R_equivalents 0.0583
_diffrn_reflns_av_sigmaI/netI 0.0623
_diffrn_reflns_limit_h_max 30
_diffrn_reflns_limit_h_min -20
_diffrn_reflns_limit_k_max 14
_diffrn_reflns_limit_k_min -14
_diffrn_reflns_limit_l_max 18
_diffrn_reflns_limit_l_min -22
_diffrn_reflns_number 36341
_diffrn_reflns_theta_full 26.42
_diffrn_reflns_theta_max 26.42
_diffrn_reflns_theta_min 1.83
_exptl_absorpt_coefficient_mu 0.514
_exptl_absorpt_correction_T_max 0.916
_exptl_absorpt_correction_T_min 0.898
_exptl_absorpt_correction_type multi-scan
_exptl_absorpt_process_details '(SADABS; Bruker, 2000)'
_exptl_crystal_colour pink
_exptl_crystal_density_diffrn 1.203
_exptl_crystal_density_method 'not measured'
_exptl_crystal_description cubic
_exptl_crystal_F_000 1796.0
_exptl_crystal_size_max 0.21
_exptl_crystal_size_mid 0.19
_exptl_crystal_size_min 0.17
_refine_diff_density_max 0.818
_refine_diff_density_min -0.758
_refine_diff_density_rms 0.110
_refine_ls_extinction_method none
_refine_ls_goodness_of_fit_ref 1.330
_refine_ls_hydrogen_treatment constr
_refine_ls_matrix_type full
_refine_ls_number_parameters 252
_refine_ls_number_reflns 4874
_refine_ls_number_restraints 0
_refine_ls_restrained_S_all 1.330
_refine_ls_R_factor_all 0.1181
_refine_ls_R_factor_gt 0.0731
_refine_ls_shift/su_max 0.002
_refine_ls_shift/su_mean 0.000
_refine_ls_structure_factor_coef Fsqd
_refine_ls_weighting_details 'calc w=1/[\s^2^(Fo^2^)+(0.1000P)^2^+0.0000P] where P=(Fo^2^+2Fc^2^)/3'
_refine_ls_weighting_scheme calc
_refine_ls_wR_factor_gt 0.2150
_refine_ls_wR_factor_ref 0.2277
_reflns_number_gt 2840
_reflns_number_total 4874
_reflns_threshold_expression >2sigma(I)
_cod_data_source_file c4ce00058g2.cif
_cod_data_source_block ups1728shi_0m
_cod_depositor_comments
;
The following automatic conversions were performed:

'_symmetry_cell_setting' value 'Monoclinic' changed to 'monoclinic'
according to
/usr/data/users/saulius/crontab/automatic-downloads/rss-feeds/RSC/lib/dictionaries/cif_core.dic
dictionary named 'cif_core.dic' version 2.4.2 from 2011-04-26.

Automatic conversion script
Id: cif_fix_values 2281 2013-09-26 08:29:07Z andrius 

 Adding full bibliography for 7215287--7215291.cif.
;
_cod_original_cell_volume 4795.3(6)
_cod_original_sg_symbol_H-M 'C 2/c'
_cod_database_code 7215290

loop_
_symmetry_equiv_pos_as_xyz
'x, y, z'
'-x, y, -z+1/2'
'x+1/2, y+1/2, z'
'-x+1/2, y+1/2, -z+1/2'
'-x, -y, -z'
'x, -y, z-1/2'
'-x+1/2, -y+1/2, -z'
'x+1/2, -y+1/2, z-1/2'

loop_
_atom_site_label
_atom_site_type_symbol
_atom_site_fract_x
_atom_site_fract_y
_atom_site_fract_z
_atom_site_U_iso_or_equiv
_atom_site_adp_type
_atom_site_occupancy
_atom_site_symmetry_multiplicity
_atom_site_calc_flag
_atom_site_refinement_flags
Co1 Co 0.0000 0.0000 0.0000 0.0408(3) Uani 1 2 d S
Cl1 Cl -0.04574(5) 0.14386(10) 0.05122(7) 0.0603(4) Uani 1 1 d .
C10 C 0.28791(18) -0.1441(3) 0.4601(2) 0.0414(10) Uani 1 1 d .
C9 C 0.29351(18) -0.0647(4) 0.5193(2) 0.0481(11) Uani 1 1 d .
H9 H 0.3266 -0.0672 0.5692 0.058 Uiso 1 1 calc R
C8 C 0.25039(19) 0.0180(4) 0.5049(2) 0.0472(11) Uani 1 1 d .
C18 C 0.3352(2) -0.2281(4) 0.4719(3) 0.0626(10) Uani 1 1 d .
C14 C 0.2658(2) 0.2854(4) 0.6714(3) 0.0531(12) Uani 1 1 d .
C11 C 0.25549(19) 0.1106(4) 0.5628(2) 0.0454(11) Uani 1 1 d .
C15 C 0.3167(2) 0.2235(4) 0.6780(3) 0.0612(14) Uani 1 1 d .
C3 C 0.14582(18) -0.0690(3) 0.2908(2) 0.0448(11) Uani 1 1 d .
C6 C 0.19711(17) -0.0689(3) 0.3737(2) 0.0426(10) Uani 1 1 d .
C7 C 0.20069(19) 0.0137(3) 0.4299(2) 0.0472(11) Uani 1 1 d .
H7 H 0.1700 0.0661 0.4175 0.057 Uiso 1 1 calc R
C16 C 0.3116(2) 0.1364(4) 0.6246(3) 0.0591(13) Uani 1 1 d .
H16 H 0.3454 0.0953 0.6298 0.071 Uiso 1 1 calc R
C4 C 0.0935(2) -0.0132(4) 0.2746(3) 0.0541(12) Uani 1 1 d .
H4 H 0.0868 0.0206 0.3164 0.065 Uiso 1 1 calc R
C2 C 0.1508(2) -0.1225(4) 0.2273(3) 0.0572(13) Uani 1 1 d .
H2 H 0.1848 -0.1652 0.2363 0.069 Uiso 1 1 calc R
C12 C 0.2069(2) 0.1744(4) 0.5552(3) 0.0585(13) Uani 1 1 d .
H12 H 0.1698 0.1601 0.5129 0.070 Uiso 1 1 calc R
C1 C 0.1059(2) -0.1140(4) 0.1497(3) 0.0575(13) Uani 1 1 d .
H1 H 0.1107 -0.1517 0.1077 0.069 Uiso 1 1 calc R
C5 C 0.0502(2) -0.0072(4) 0.1949(3) 0.0545(12) Uani 1 1 d .
H5 H 0.0151 0.0322 0.1854 0.065 Uiso 1 1 calc R
C19 C 0.3750(2) -0.2660(5) 0.5458(3) 0.0701(15) Uani 1 1 d .
H19 H 0.3729 -0.2399 0.5929 0.084 Uiso 1 1 calc R
C17 C 0.3424(2) -0.2694(4) 0.4054(3) 0.0626(10) Uani 1 1 d .
H17 H 0.3172 -0.2456 0.3534 0.075 Uiso 1 1 calc R
C22 C 0.0816(2) 0.1572(4) -0.0508(3) 0.0543(8) Uani 1 1 d .
H22 H 0.0563 0.1313 -0.1021 0.065 Uiso 1 1 calc R
C13 C 0.2123(2) 0.2597(4) 0.6095(3) 0.0603(13) Uani 1 1 d .
H13 H 0.1783 0.3007 0.6035 0.072 Uiso 1 1 calc R
C21 C 0.2266(3) 0.4271(5) 0.7270(4) 0.0921(19) Uani 1 1 d .
H21A H 0.2058 0.4651 0.6762 0.138 Uiso 1 1 calc R
H21B H 0.2403 0.4811 0.7703 0.138 Uiso 1 1 calc R
H21C H 0.1998 0.3748 0.7355 0.138 Uiso 1 1 calc R
C23 C 0.1132(3) 0.1543(5) 0.0835(3) 0.091(2) Uani 1 1 d .
H23 H 0.1107 0.1258 0.1298 0.109 Uiso 1 1 calc R
C20 C 0.4237(3) 0.2036(6) 0.7433(4) 0.1087(14) Uani 1 1 d .
H20A H 0.4225 0.1252 0.7554 0.163 Uiso 1 1 calc R
H20B H 0.4580 0.2381 0.7854 0.163 Uiso 1 1 calc R
H20C H 0.4265 0.2114 0.6923 0.163 Uiso 1 1 calc R
N1 N 0.24002(15) -0.1467(3) 0.3875(2) 0.0475(9) Uani 1 1 d .
N3 N 0.07323(16) 0.1171(3) 0.0124(2) 0.0543(8) Uani 1 1 d .
N2 N 0.05538(14) -0.0533(3) 0.1322(2) 0.0444(9) Uani 1 1 d .
O2 O 0.27600(16) 0.3689(3) 0.7257(2) 0.0690(10) Uani 1 1 d .
O1 O 0.36988(17) 0.2576(3) 0.7387(3) 0.1087(14) Uani 1 1 d .

loop_
_atom_site_aniso_label
_atom_site_aniso_U_11
_atom_site_aniso_U_22
_atom_site_aniso_U_33
_atom_site_aniso_U_23
_atom_site_aniso_U_13
_atom_site_aniso_U_12
Co1 0.0275(5) 0.0489(5) 0.0305(5) -0.0088(3) -0.0033(3) -0.0002(3)
Cl1 0.0424(7) 0.0710(8) 0.0461(7) -0.0180(6) -0.0029(5) 0.0103(5)
C10 0.034(2) 0.043(2) 0.032(2) 0.0050(19) -0.0007(17) -0.0016(18)
C9 0.032(2) 0.058(3) 0.035(2) 0.004(2) -0.0059(18) 0.006(2)
C8 0.042(3) 0.053(3) 0.033(2) 0.0012(19) 0.0013(19) -0.006(2)
C18 0.044(2) 0.078(2) 0.0406(19) -0.0007(17) -0.0065(16) 0.0175(17)
C14 0.055(3) 0.053(3) 0.042(3) -0.004(2) 0.010(2) -0.008(2)
C11 0.036(3) 0.055(3) 0.034(2) 0.000(2) 0.0031(18) -0.002(2)
C15 0.052(3) 0.054(3) 0.050(3) -0.011(2) -0.007(2) -0.003(2)
C3 0.033(2) 0.051(3) 0.034(2) 0.004(2) -0.0030(18) 0.0036(19)
C6 0.032(2) 0.051(3) 0.031(2) -0.001(2) -0.0009(17) 0.002(2)
C7 0.033(2) 0.051(3) 0.038(2) 0.005(2) -0.0043(18) 0.0033(19)
C16 0.050(3) 0.055(3) 0.047(3) -0.004(2) -0.005(2) 0.002(2)
C4 0.036(3) 0.081(3) 0.034(2) -0.005(2) 0.004(2) 0.010(2)
C2 0.043(3) 0.063(3) 0.043(3) -0.013(2) -0.005(2) 0.018(2)
C12 0.037(3) 0.088(4) 0.042(3) -0.009(3) 0.008(2) -0.002(3)
C1 0.052(3) 0.059(3) 0.036(3) -0.012(2) -0.007(2) 0.020(2)
C5 0.028(2) 0.084(4) 0.042(3) -0.006(2) 0.004(2) 0.007(2)
C19 0.069(4) 0.084(4) 0.039(3) 0.000(2) 0.005(2) 0.024(3)
C17 0.044(2) 0.078(2) 0.0406(19) -0.0007(17) -0.0065(16) 0.0175(17)
C22 0.0413(17) 0.0617(19) 0.0416(17) -0.0092(14) -0.0010(14) -0.0070(14)
C13 0.051(3) 0.073(3) 0.050(3) -0.008(3) 0.014(2) 0.003(2)
C21 0.093(5) 0.092(5) 0.100(5) -0.035(4) 0.048(4) -0.017(4)
C23 0.074(4) 0.129(5) 0.045(3) 0.012(3) -0.001(3) -0.051(4)
C20 0.060(2) 0.104(3) 0.106(3) -0.054(2) -0.021(2) 0.0039(18)
N1 0.034(2) 0.048(2) 0.040(2) -0.0005(16) -0.0038(16) 0.0063(16)
N3 0.0413(17) 0.0617(19) 0.0416(17) -0.0092(14) -0.0010(14) -0.0070(14)
N2 0.029(2) 0.055(2) 0.034(2) -0.0083(17) -0.0019(15) -0.0021(17)
O2 0.075(3) 0.066(2) 0.054(2) -0.0171(17) 0.0145(18) -0.0048(18)
O1 0.060(2) 0.104(3) 0.106(3) -0.054(2) -0.021(2) 0.0039(18)

loop_
_atom_type_symbol
_atom_type_description
_atom_type_scat_dispersion_real
_atom_type_scat_dispersion_imag
_atom_type_scat_source
C C 0.0033 0.0016 'International Tables Vol C Tables 4.2.6.8 and 6.1.1.4'
H H 0.0000 0.0000 'International Tables Vol C Tables 4.2.6.8 and 6.1.1.4'
N N 0.0061 0.0033 'International Tables Vol C Tables 4.2.6.8 and 6.1.1.4'
O O 0.0106 0.0060 'International Tables Vol C Tables 4.2.6.8 and 6.1.1.4'
Cl Cl 0.1484 0.1585 'International Tables Vol C Tables 4.2.6.8 and 6.1.1.4'
Co Co 0.3494 0.9721 'International Tables Vol C Tables 4.2.6.8 and 6.1.1.4'

loop_
_geom_angle_atom_site_label_1
_geom_angle_atom_site_label_2
_geom_angle_atom_site_label_3
_geom_angle
_geom_angle_site_symmetry_1
_geom_angle_site_symmetry_3
N3 Co1 N3 180.0 . 5
N3 Co1 N2 91.99(13) . 5
N3 Co1 N2 88.01(13) 5 5
N3 Co1 N2 88.01(13) . .
N3 Co1 N2 91.99(13) 5 .
N2 Co1 N2 180.0 5 .
N3 Co1 Cl1 89.95(10) . 5
N3 Co1 Cl1 90.05(10) 5 5
N2 Co1 Cl1 87.84(9) 5 5
N2 Co1 Cl1 92.16(9) . 5
N3 Co1 Cl1 90.05(10) . .
N3 Co1 Cl1 89.95(10) 5 .
N2 Co1 Cl1 92.16(9) 5 .
N2 Co1 Cl1 87.84(9) . .
Cl1 Co1 Cl1 180.00(5) 5 .
N1 C10 C9 122.2(4) . .
N1 C10 C18 115.9(4) . .
C9 C10 C18 121.8(3) . .
C8 C9 C10 120.8(4) . .
C8 C9 H9 119.6 . .
C10 C9 H9 119.6 . .
C9 C8 C7 116.4(4) . .
C9 C8 C11 123.9(4) . .
C7 C8 C11 119.7(4) . .
C19 C18 C17 116.2(4) . .
C19 C18 C10 124.3(5) . .
C17 C18 C10 119.5(4) . .
O2 C14 C13 126.2(5) . .
O2 C14 C15 115.8(4) . .
C13 C14 C15 117.9(4) . .
C12 C11 C16 118.9(4) . .
C12 C11 C8 121.6(4) . .
C16 C11 C8 119.5(4) . .
O1 C15 C16 124.1(5) . .
O1 C15 C14 115.1(4) . .
C16 C15 C14 120.8(4) . .
C4 C3 C2 116.8(4) . .
C4 C3 C6 122.4(4) . .
C2 C3 C6 120.7(4) . .
N1 C6 C7 122.9(4) . .
N1 C6 C3 116.7(4) . .
C7 C6 C3 120.2(4) . .
C6 C7 C8 120.1(4) . .
C6 C7 H7 119.9 . .
C8 C7 H7 119.9 . .
C15 C16 C11 119.7(4) . .
C15 C16 H16 120.2 . .
C11 C16 H16 120.2 . .
C3 C4 C5 119.5(4) . .
C3 C4 H4 120.2 . .
C5 C4 H4 120.2 . .
C3 C2 C1 120.8(4) . .
C3 C2 H2 119.6 . .
C1 C2 H2 119.6 . .
C11 C12 C13 121.0(4) . .
C11 C12 H12 119.5 . .
C13 C12 H12 119.5 . .
N2 C1 C2 122.8(4) . .
N2 C1 H1 118.6 . .
C2 C1 H1 118.6 . .
N2 C5 C4 124.6(4) . .
N2 C5 H5 117.7 . .
C4 C5 H5 117.7 . .
C18 C19 C22 120.1(5) . 4_545
C18 C19 H19 119.9 . .
C22 C19 H19 119.9 4_545 .
C23 C17 C18 119.4(4) 4_545 .
C23 C17 H17 120.3 4_545 .
C18 C17 H17 120.3 . .
N3 C22 C19 124.9(4) . 4
N3 C22 H22 117.6 . .
C19 C22 H22 117.6 4 .
C14 C13 C12 121.7(5) . .
C14 C13 H13 119.1 . .
C12 C13 H13 119.1 . .
O2 C21 H21A 109.5 . .
O2 C21 H21B 109.5 . .
H21A C21 H21B 109.5 . .
O2 C21 H21C 109.5 . .
H21A C21 H21C 109.5 . .
H21B C21 H21C 109.5 . .
N3 C23 C17 125.8(5) . 4
N3 C23 H23 117.1 . .
C17 C23 H23 117.1 4 .
O1 C20 H20A 109.5 . .
O1 C20 H20B 109.5 . .
H20A C20 H20B 109.5 . .
O1 C20 H20C 109.5 . .
H20A C20 H20C 109.5 . .
H20B C20 H20C 109.5 . .
C6 N1 C10 117.4(4) . .
C23 N3 C22 113.5(4) . .
C23 N3 Co1 123.3(4) . .
C22 N3 Co1 123.2(3) . .
C5 N2 C1 115.4(3) . .
C5 N2 Co1 124.0(3) . .
C1 N2 Co1 118.6(3) . .
C14 O2 C21 118.5(4) . .
C15 O1 C20 117.1(4) . .

loop_
_geom_bond_atom_site_label_1
_geom_bond_atom_site_label_2
_geom_bond_distance
_geom_bond_site_symmetry_2
Co1 N3 2.207(4) .
Co1 N3 2.207(4) 5
Co1 N2 2.296(3) 5
Co1 N2 2.296(3) .
Co1 Cl1 2.4298(11) 5
Co1 Cl1 2.4298(11) .
C10 N1 1.351(5) .
C10 C9 1.392(6) .
C10 C18 1.476(6) .
C9 C8 1.386(6) .
C9 H9 0.9300 .
C8 C7 1.398(6) .
C8 C11 1.489(6) .
C18 C19 1.364(6) .
C18 C17 1.378(7) .
C14 O2 1.346(5) .
C14 C13 1.360(6) .
C14 C15 1.409(7) .
C11 C12 1.368(6) .
C11 C16 1.399(6) .
C15 O1 1.371(5) .
C15 C16 1.387(6) .
C3 C4 1.360(6) .
C3 C2 1.364(6) .
C3 C6 1.504(5) .
C6 N1 1.343(5) .
C6 C7 1.390(6) .
C7 H7 0.9300 .
C16 H16 0.9300 .
C4 C5 1.393(6) .
C4 H4 0.9300 .
C2 C1 1.382(6) .
C2 H2 0.9300 .
C12 C13 1.380(6) .
C12 H12 0.9300 .
C1 N2 1.352(5) .
C1 H1 0.9300 .
C5 N2 1.315(5) .
C5 H5 0.9300 .
C19 C22 1.374(7) 4_545
C19 H19 0.9300 .
C17 C23 1.366(7) 4_545
C17 H17 0.9300 .
C22 N3 1.332(6) .
C22 C19 1.374(7) 4
C22 H22 0.9300 .
C13 H13 0.9300 .
C21 O2 1.402(6) .
C21 H21A 0.9600 .
C21 H21B 0.9600 .
C21 H21C 0.9600 .
C23 N3 1.327(6) .
C23 C17 1.366(7) 4
C23 H23 0.9300 .
C20 O1 1.437(7) .
C20 H20A 0.9600 .
C20 H20B 0.9600 .
C20 H20C 0.9600 .

loop_
_geom_torsion_atom_site_label_1
_geom_torsion_atom_site_label_2
_geom_torsion_atom_site_label_3
_geom_torsion_atom_site_label_4
_geom_torsion
_geom_torsion_site_symmetry_1
_geom_torsion_site_symmetry_4
N1 C10 C9 C8 -2.0(7) . .
C18 C10 C9 C8 175.7(4) . .
C10 C9 C8 C7 2.6(7) . .
C10 C9 C8 C11 -175.3(4) . .
N1 C10 C18 C19 -156.1(5) . .
C9 C10 C18 C19 26.1(8) . .
N1 C10 C18 C17 26.7(7) . .
C9 C10 C18 C17 -151.2(5) . .
C9 C8 C11 C12 -164.7(5) . .
C7 C8 C11 C12 17.4(7) . .
C9 C8 C11 C16 17.8(7) . .
C7 C8 C11 C16 -160.0(4) . .
O2 C14 C15 O1 -0.5(7) . .
C13 C14 C15 O1 176.4(5) . .
O2 C14 C15 C16 -179.2(4) . .
C13 C14 C15 C16 -2.3(7) . .
C4 C3 C6 N1 164.8(4) . .
C2 C3 C6 N1 -17.6(6) . .
C4 C3 C6 C7 -19.5(6) . .
C2 C3 C6 C7 158.1(4) . .
N1 C6 C7 C8 -0.3(7) . .
C3 C6 C7 C8 -175.8(4) . .
C9 C8 C7 C6 -1.5(7) . .
C11 C8 C7 C6 176.5(4) . .
O1 C15 C16 C11 -177.7(5) . .
C14 C15 C16 C11 0.9(7) . .
C12 C11 C16 C15 1.7(7) . .
C8 C11 C16 C15 179.2(5) . .
C2 C3 C4 C5 -4.1(7) . .
C6 C3 C4 C5 173.6(4) . .
C4 C3 C2 C1 3.7(7) . .
C6 C3 C2 C1 -174.0(4) . .
C16 C11 C12 C13 -2.8(7) . .
C8 C11 C12 C13 179.8(4) . .
C3 C2 C1 N2 0.1(8) . .
C3 C4 C5 N2 0.7(8) . .
C17 C18 C19 C22 -1.3(8) . 4_545
C10 C18 C19 C22 -178.6(5) . 4_545
C19 C18 C17 C23 1.4(8) . 4_545
C10 C18 C17 C23 178.9(5) . 4_545
O2 C14 C13 C12 177.8(5) . .
C15 C14 C13 C12 1.3(7) . .
C11 C12 C13 C14 1.3(8) . .
C7 C6 N1 C10 1.1(6) . .
C3 C6 N1 C10 176.7(4) . .
C9 C10 N1 C6 0.0(6) . .
C18 C10 N1 C6 -177.8(4) . .
C17 C23 N3 C22 3.3(9) 4 .
C17 C23 N3 Co1 -176.8(5) 4 .
C19 C22 N3 C23 -3.1(8) 4 .
C19 C22 N3 Co1 177.0(4) 4 .
N2 Co1 N3 C23 158.6(5) 5 .
N2 Co1 N3 C23 -21.4(5) . .
Cl1 Co1 N3 C23 -113.6(5) 5 .
Cl1 Co1 N3 C23 66.4(5) . .
N2 Co1 N3 C22 -21.5(4) 5 .
N2 Co1 N3 C22 158.5(4) . .
Cl1 Co1 N3 C22 66.3(4) 5 .
Cl1 Co1 N3 C22 -113.7(4) . .
C4 C5 N2 C1 3.1(7) . .
C4 C5 N2 Co1 -160.2(4) . .
C2 C1 N2 C5 -3.5(7) . .
C2 C1 N2 Co1 160.7(4) . .
N3 Co1 N2 C5 92.5(4) . .
N3 Co1 N2 C5 -87.5(4) 5 .
Cl1 Co1 N2 C5 -177.7(3) 5 .
Cl1 Co1 N2 C5 2.3(3) . .
N3 Co1 N2 C1 -70.3(3) . .
N3 Co1 N2 C1 109.7(3) 5 .
Cl1 Co1 N2 C1 19.6(3) 5 .
Cl1 Co1 N2 C1 -160.4(3) . .
C13 C14 O2 C21 9.0(7) . .
C15 C14 O2 C21 -174.4(5) . .
C16 C15 O1 C20 4.0(9) . .
C14 C15 O1 C20 -174.7(6) . .
